data_1543446
loop_
_publ_author_name
'MacLeod, K. Cory'
'McWilliams, Sean F.'
'Mercado, Brandon Q.'
'Holland, Patrick L.'

_publ_section_title
;
 Stepwise N--H bond formation from N2-derived iron nitride, imide and
 amide intermediates to ammonia
;
_journal_issue 9
_journal_name_full 'Chem. Sci.'
_journal_page_first 5736
_journal_paper_doi 10.1039/C6SC00423G
_journal_volume 7
_journal_year 2016
_chemical_formula_moiety 'C60 H64 Fe2 N4'
_chemical_formula_sum 'C60 H64 Fe2 N4'
_chemical_formula_weight 952.85
_chemical_name_common mini-14047
_chemical_name_systematic
; 
 ? 
;
_space_group_crystal_system triclinic
_space_group_IT_number 2
_space_group_name_Hall '-P 1'
_space_group_name_H-M_alt 'P -1'
_symmetry_space_group_name_Hall '-P 1'
_symmetry_space_group_name_H-M 'P -1'
_atom_sites_solution_hydrogens geom
_atom_sites_solution_primary direct
_atom_sites_solution_secondary difmap
_audit_creation_method SHELXL-2014
_audit_update_record
;
2016-01-26 deposited with the CCDC.
2016-05-23 downloaded from the CCDC.
;
_cell_angle_alpha 104.019(7)
_cell_angle_beta 113.332(8)
_cell_angle_gamma 108.094(8)
_cell_formula_units_Z 1
_cell_length_a 10.8292(17)
_cell_length_b 12.1016(19)
_cell_length_c 12.4355(19)
_cell_measurement_reflns_used 17201
_cell_measurement_temperature 93(2)
_cell_measurement_theta_max 27.8
_cell_measurement_theta_min 3.0
_cell_volume 1291.9(4)
_computing_cell_refinement 'CrystalClear-SM Expert 2.0 r15 (Rigaku, 2011)'
_computing_data_collection 'CrystalClear-SM Expert 2.0 r15 (Rigaku, 2011)'
_computing_data_reduction 'CrystalClear-SM Expert 2.0 r15 (Rigaku, 2011)'
_computing_molecular_graphics
;
Dolomanov, O.V.; Bourhis, L.J.; Gildea, R.J.; Howard, J.A.K.; Puschmann, H., 
OLEX2: A complete structure solution, refinement and analysis program
(2009). J. Appl. Cryst., 42, 339-341.
;
_computing_publication_material 'SHELXL-97 (Sheldrick, 2008)'
_computing_structure_refinement 'SHELXL-2014 (Sheldrick, 2014)'
_computing_structure_solution 'SHELXS-97 (Sheldrick, 2008)'
_diffrn_ambient_temperature 93(2)
_diffrn_detector_area_resol_mean 6.8
_diffrn_measured_fraction_theta_full 0.999
_diffrn_measured_fraction_theta_max 0.999
_diffrn_measurement_device_type 'Rigaku Mercury275R CCD'
_diffrn_measurement_method \w
_diffrn_radiation_type MoK\a
_diffrn_radiation_wavelength 0.71075
_diffrn_reflns_av_R_equivalents 0.0824
_diffrn_reflns_av_unetI/netI 0.0697
_diffrn_reflns_Laue_measured_fraction_full 0.999
_diffrn_reflns_Laue_measured_fraction_max 0.999
_diffrn_reflns_limit_h_max 13
_diffrn_reflns_limit_h_min -13
_diffrn_reflns_limit_k_max 14
_diffrn_reflns_limit_k_min -14
_diffrn_reflns_limit_l_max 14
_diffrn_reflns_limit_l_min -14
_diffrn_reflns_number 18357
_diffrn_reflns_point_group_measured_fraction_full 0.999
_diffrn_reflns_point_group_measured_fraction_max 0.999
_diffrn_reflns_theta_full 25.242
_diffrn_reflns_theta_max 25.343
_diffrn_reflns_theta_min 3.038
_diffrn_source 'Sealed Tube'
_exptl_absorpt_coefficient_mu 0.603
_exptl_absorpt_correction_T_max 0.910
_exptl_absorpt_correction_T_min 0.604
_exptl_absorpt_correction_type multi-scan
_exptl_absorpt_process_details 'Jacobson, R. (1998) Private Communication'
_exptl_crystal_colour Black
_exptl_crystal_density_diffrn 1.225
_exptl_crystal_density_method 'not measured'
_exptl_crystal_description Block
_exptl_crystal_F_000 504
_exptl_crystal_size_max 0.280
_exptl_crystal_size_mid 0.200
_exptl_crystal_size_min 0.160
_refine_diff_density_max 0.665
_refine_diff_density_min -0.365
_refine_diff_density_rms 0.069
_refine_ls_extinction_method none
_refine_ls_goodness_of_fit_ref 1.171
_refine_ls_hydrogen_treatment constr
_refine_ls_matrix_type full
_refine_ls_number_parameters 305
_refine_ls_number_reflns 4717
_refine_ls_number_restraints 0
_refine_ls_restrained_S_all 1.171
_refine_ls_R_factor_all 0.0940
_refine_ls_R_factor_gt 0.0734
_refine_ls_shift/su_max 0.000
_refine_ls_shift/su_mean 0.000
_refine_ls_structure_factor_coef Fsqd
_refine_ls_weighting_details 'w=1/[\s^2^(Fo^2^)+(0.0868P)^2^+0.1419P] where P=(Fo^2^+2Fc^2^)/3'
_refine_ls_weighting_scheme calc
_refine_ls_wR_factor_gt 0.1680
_refine_ls_wR_factor_ref 0.1794
_reflns_Friedel_coverage 0.000
_reflns_number_gt 3869
_reflns_number_total 4717
_reflns_threshold_expression 'I > 2\s(I)'
_cod_data_source_file c6sc00423g2.cif
_cod_data_source_block 7a
_cod_depositor_comments 'Adding full bibliography for 1543441--1543447.cif.'
_cod_database_code 1543446
_shelx_space_group_comment
; 
The symmetry employed for this shelxl refinement is uniquely defined 
by the following loop, which should always be used as a source of 
symmetry information in preference to the above space-group names. 
They are only intended as comments. 
;
_shelx_estimated_absorpt_t_min 0.849
_shelx_estimated_absorpt_t_max 0.910
_shelxl_version_number 2014-3

loop_
_space_group_symop_operation_xyz
'x, y, z'
'-x, -y, -z'

loop_
_atom_site_label
_atom_site_type_symbol
_atom_site_fract_x
_atom_site_fract_y
_atom_site_fract_z
_atom_site_U_iso_or_equiv
_atom_site_adp_type
_atom_site_occupancy
_atom_site_site_symmetry_order
_atom_site_calc_flag
_atom_site_refinement_flags_posn
_atom_site_refinement_flags_adp
Fe1 Fe 0.39269(6) 0.46673(5) 0.36422(5) 0.0370(2) Uani 1 1 d . .
N21 N 0.1731(3) 0.3596(3) 0.2324(3) 0.0423(8) Uani 1 1 d . .
N11 N 0.4177(4) 0.5623(3) 0.2577(3) 0.0418(8) Uani 1 1 d . .
C21 C 0.3331(5) 0.5125(4) 0.1299(4) 0.0452(10) Uani 1 1 d . .
C13 C 0.0688(4) 0.3061(4) 0.2724(4) 0.0475(10) Uani 1 1 d . .
C14 C 0.4402(4) 0.5887(4) 0.5313(4) 0.0414(9) Uani 1 1 d . .
C34 C 0.5389(4) 0.7689(4) 0.7570(4) 0.0466(10) Uani 1 1 d . .
C24 C 0.4969(5) 0.6628(4) 0.6438(4) 0.0454(10) Uani 1 1 d . .
C12 C 0.5338(5) 0.6931(4) 0.3251(4) 0.0456(10) Uani 1 1 d . .
C41 C 0.1183(5) 0.3340(4) 0.1074(4) 0.0506(11) Uani 1 1 d . .
C23 C 0.0378(5) 0.1852(4) 0.2733(4) 0.0552(12) Uani 1 1 d . .
C22 C 0.6830(5) 0.7205(5) 0.3608(4) 0.0536(11) Uani 1 1 d . .
C84 C 0.5406(5) 0.8811(4) 0.7480(5) 0.0582(12) Uani 1 1 d . .
H84 H 0.5109 0.8860 0.6671 0.070 Uiso 1 1 calc R U
C31 C 0.2006(5) 0.3932(4) 0.0566(4) 0.0493(10) Uani 1 1 d . .
C62 C 0.4957(5) 0.7917(4) 0.3562(4) 0.0536(11) Uani 1 1 d . .
C33 C -0.0660(6) 0.1371(5) 0.3096(5) 0.0688(14) Uani 1 1 d . .
H33 H -0.0890 0.0552 0.3108 0.083 Uiso 1 1 calc R U
C43 C -0.1358(6) 0.2027(6) 0.3434(6) 0.0777(16) Uani 1 1 d . .
H43 H -0.2076 0.1663 0.3663 0.093 Uiso 1 1 calc R U
C63 C 0.0008(5) 0.3758(5) 0.3089(5) 0.0631(13) Uani 1 1 d . .
C32 C 0.7910(6) 0.8504(5) 0.4257(5) 0.0701(15) Uani 1 1 d . .
H32 H 0.8930 0.8716 0.4493 0.084 Uiso 1 1 calc R U
C11 C 0.3792(6) 0.5871(5) 0.0592(5) 0.0684(14) Uani 1 1 d . .
H11A H 0.4355 0.6787 0.1162 0.103 Uiso 1 1 calc R U
H11B H 0.2887 0.5710 -0.0176 0.103 Uiso 1 1 calc R U
H11C H 0.4432 0.5599 0.0333 0.103 Uiso 1 1 calc R U
C42 C 0.7537(7) 0.9463(5) 0.4555(6) 0.0795(16) Uani 1 1 d . .
H42 H 0.8289 1.0330 0.4990 0.095 Uiso 1 1 calc R U
C44 C 0.5813(6) 0.7645(5) 0.8749(4) 0.0631(13) Uani 1 1 d . .
H44 H 0.5787 0.6877 0.8826 0.076 Uiso 1 1 calc R U
C72 C 0.7282(5) 0.6166(5) 0.3309(5) 0.0681(14) Uani 1 1 d . .
H72A H 0.7368 0.5791 0.3934 0.102 Uiso 1 1 calc R U
H72B H 0.8259 0.6529 0.3360 0.102 Uiso 1 1 calc R U
H72C H 0.6516 0.5502 0.2438 0.102 Uiso 1 1 calc R U
C82 C 0.3361(6) 0.7637(5) 0.3206(6) 0.0747(15) Uani 1 1 d . .
H82A H 0.2671 0.7018 0.2303 0.112 Uiso 1 1 calc R U
H82B H 0.3265 0.8430 0.3322 0.112 Uiso 1 1 calc R U
H82C H 0.3106 0.7279 0.3760 0.112 Uiso 1 1 calc R U
C74 C 0.5850(6) 0.9861(5) 0.8548(6) 0.0704(15) Uani 1 1 d . .
H74 H 0.5846 1.0622 0.8471 0.084 Uiso 1 1 calc R U
C53 C -0.1020(6) 0.3219(6) 0.3441(6) 0.0808(17) Uani 1 1 d . .
H53 H -0.1496 0.3685 0.3692 0.097 Uiso 1 1 calc R U
C52 C 0.6085(6) 0.9176(5) 0.4230(5) 0.0698(14) Uani 1 1 d . .
H52 H 0.5836 0.9849 0.4462 0.084 Uiso 1 1 calc R U
C64 C 0.6291(6) 0.9801(5) 0.9711(6) 0.0728(16) Uani 1 1 d . .
H64 H 0.6611 1.0529 1.0446 0.087 Uiso 1 1 calc R U
C51 C -0.0464(6) 0.2360(6) 0.0128(5) 0.0853(18) Uani 1 1 d . .
H51A H -0.0535 0.1501 -0.0149 0.128 Uiso 1 1 calc R U
H51B H -0.0859 0.2551 -0.0624 0.128 Uiso 1 1 calc R U
H51C H -0.1056 0.2398 0.0549 0.128 Uiso 1 1 calc R U
C73 C 0.1124(7) 0.1097(5) 0.2373(6) 0.0792(16) Uani 1 1 d . .
H73A H 0.1118 0.1125 0.1590 0.119 Uiso 1 1 calc R U
H73B H 0.0574 0.0207 0.2215 0.119 Uiso 1 1 calc R U
H73C H 0.2170 0.1465 0.3078 0.119 Uiso 1 1 calc R U
C61 C 0.1379(6) 0.3305(5) -0.0884(5) 0.0806(17) Uani 1 1 d . .
H61A H 0.0648 0.3586 -0.1331 0.121 Uiso 1 1 calc R U
H61B H 0.0877 0.2372 -0.1194 0.121 Uiso 1 1 calc R U
H61C H 0.2209 0.3555 -0.1056 0.121 Uiso 1 1 calc R U
C54 C 0.6282(6) 0.8708(6) 0.9837(5) 0.0763(16) Uani 1 1 d . .
H54 H 0.6589 0.8672 1.0652 0.092 Uiso 1 1 calc R U
C83 C 0.0359(7) 0.5063(6) 0.3096(7) 0.092(2) Uani 1 1 d . .
H83A H 0.1419 0.5656 0.3749 0.139 Uiso 1 1 calc R U
H83B H -0.0295 0.5369 0.3298 0.139 Uiso 1 1 calc R U
H83C H 0.0181 0.5014 0.2246 0.139 Uiso 1 1 calc R U

loop_
_atom_site_aniso_label
_atom_site_aniso_U_11
_atom_site_aniso_U_22
_atom_site_aniso_U_33
_atom_site_aniso_U_23
_atom_site_aniso_U_13
_atom_site_aniso_U_12
Fe1 0.0378(3) 0.0389(3) 0.0320(3) 0.0168(2) 0.0154(3) 0.0166(3)
N21 0.0349(17) 0.050(2) 0.0348(18) 0.0195(15) 0.0150(15) 0.0140(16)
N11 0.0408(18) 0.0454(19) 0.0394(19) 0.0228(16) 0.0194(16) 0.0176(16)
C21 0.046(2) 0.057(3) 0.039(2) 0.026(2) 0.023(2) 0.026(2)
C13 0.034(2) 0.060(3) 0.039(2) 0.024(2) 0.0150(18) 0.014(2)
C14 0.042(2) 0.042(2) 0.036(2) 0.0162(19) 0.0139(19) 0.0236(19)
C34 0.041(2) 0.048(2) 0.045(2) 0.012(2) 0.022(2) 0.020(2)
C24 0.047(2) 0.048(2) 0.050(3) 0.025(2) 0.027(2) 0.024(2)
C12 0.044(2) 0.051(3) 0.045(2) 0.030(2) 0.022(2) 0.019(2)
C41 0.041(2) 0.050(3) 0.041(2) 0.018(2) 0.0110(19) 0.012(2)
C23 0.046(2) 0.057(3) 0.049(3) 0.023(2) 0.021(2) 0.011(2)
C22 0.046(3) 0.065(3) 0.057(3) 0.039(2) 0.028(2) 0.022(2)
C84 0.056(3) 0.049(3) 0.062(3) 0.019(2) 0.027(2) 0.024(2)
C31 0.053(3) 0.057(3) 0.036(2) 0.024(2) 0.022(2) 0.020(2)
C62 0.053(3) 0.049(3) 0.061(3) 0.030(2) 0.026(2) 0.024(2)
C33 0.053(3) 0.074(4) 0.066(3) 0.037(3) 0.026(3) 0.015(3)
C43 0.049(3) 0.108(5) 0.084(4) 0.059(4) 0.036(3) 0.027(3)
C63 0.049(3) 0.085(4) 0.083(4) 0.053(3) 0.040(3) 0.040(3)
C32 0.047(3) 0.075(4) 0.076(4) 0.044(3) 0.026(3) 0.010(3)
C11 0.073(3) 0.078(4) 0.052(3) 0.042(3) 0.031(3) 0.023(3)
C42 0.071(4) 0.054(3) 0.087(4) 0.038(3) 0.028(3) 0.007(3)
C44 0.081(4) 0.064(3) 0.047(3) 0.019(2) 0.032(3) 0.039(3)
C72 0.055(3) 0.085(4) 0.088(4) 0.049(3) 0.048(3) 0.035(3)
C82 0.066(3) 0.056(3) 0.101(4) 0.033(3) 0.038(3) 0.034(3)
C74 0.062(3) 0.045(3) 0.082(4) 0.007(3) 0.031(3) 0.020(3)
C53 0.068(4) 0.118(5) 0.100(4) 0.065(4) 0.057(3) 0.058(4)
C52 0.072(4) 0.044(3) 0.082(4) 0.029(3) 0.032(3) 0.020(3)
C64 0.057(3) 0.064(3) 0.069(4) -0.002(3) 0.031(3) 0.019(3)
C51 0.050(3) 0.098(4) 0.048(3) 0.030(3) 0.002(2) -0.003(3)
C73 0.095(4) 0.058(3) 0.097(4) 0.032(3) 0.065(4) 0.028(3)
C61 0.082(4) 0.079(4) 0.042(3) 0.023(3) 0.021(3) 0.010(3)
C54 0.085(4) 0.085(4) 0.050(3) 0.014(3) 0.035(3) 0.040(3)
C83 0.099(4) 0.099(5) 0.154(6) 0.084(5) 0.090(5) 0.073(4)

loop_
_atom_type_symbol
_atom_type_description
_atom_type_scat_dispersion_real
_atom_type_scat_dispersion_imag
_atom_type_scat_source
C C 0.0033 0.0016 'International Tables Vol C Tables 4.2.6.8 and 6.1.1.4'
H H 0.0000 0.0000 'International Tables Vol C Tables 4.2.6.8 and 6.1.1.4'
Fe Fe 0.3463 0.8444 'International Tables Vol C Tables 4.2.6.8 and 6.1.1.4'
N N 0.0061 0.0033 'International Tables Vol C Tables 4.2.6.8 and 6.1.1.4'

loop_
_geom_angle_atom_site_label_1
_geom_angle_atom_site_label_2
_geom_angle_atom_site_label_3
_geom_angle
_geom_angle_site_symmetry_1
_geom_angle_site_symmetry_3
C14 Fe1 N21 115.58(15) . .
C14 Fe1 N11 108.70(15) . .
N21 Fe1 N11 90.53(13) . .
C14 Fe1 C14 89.52(15) . 2_666
N21 Fe1 C14 129.97(14) . 2_666
N11 Fe1 C14 123.05(14) . 2_666
C14 Fe1 C24 121.53(15) . 2_666
N21 Fe1 C24 106.72(15) . 2_666
N11 Fe1 C24 109.33(14) . 2_666
C14 Fe1 C24 32.15(14) 2_666 2_666
C14 Fe1 Fe1 47.29(11) . 2_666
N21 Fe1 Fe1 139.66(10) . 2_666
N11 Fe1 Fe1 128.04(10) . 2_666
C14 Fe1 Fe1 42.23(10) 2_666 2_666
C24 Fe1 Fe1 74.29(11) 2_666 2_666
C41 N21 C13 118.3(3) . .
C41 N21 Fe1 122.4(3) . .
C13 N21 Fe1 119.3(2) . .
C21 N11 C12 118.9(3) . .
C21 N11 Fe1 123.8(3) . .
C12 N11 Fe1 117.2(2) . .
N11 C21 C31 123.1(4) . .
N11 C21 C11 118.5(4) . .
C31 C21 C11 118.4(4) . .
C63 C13 C23 121.2(4) . .
C63 C13 N21 119.2(4) . .
C23 C13 N21 119.7(4) . .
C24 C14 Fe1 166.9(3) . .
C24 C14 Fe1 77.5(3) . 2_666
Fe1 C14 Fe1 90.48(15) . 2_666
C44 C34 C84 118.2(4) . .
C44 C34 C24 122.6(4) . .
C84 C34 C24 119.2(4) . .
C14 C24 C34 162.4(4) . .
C14 C24 Fe1 70.4(3) . 2_666
C34 C24 Fe1 126.7(3) . 2_666
C22 C12 C62 120.5(4) . .
C22 C12 N11 120.2(4) . .
C62 C12 N11 119.3(4) . .
N21 C41 C31 124.8(4) . .
N21 C41 C51 118.0(4) . .
C31 C41 C51 117.2(4) . .
C33 C23 C13 117.3(5) . .
C33 C23 C73 120.7(5) . .
C13 C23 C73 122.1(4) . .
C12 C22 C32 117.4(4) . .
C12 C22 C72 121.9(4) . .
C32 C22 C72 120.7(4) . .
C74 C84 C34 121.0(5) . .
C74 C84 H84 119.5 . .
C34 C84 H84 119.5 . .
C41 C31 C21 124.1(4) . .
C41 C31 C61 118.2(4) . .
C21 C31 C61 117.5(4) . .
C52 C62 C12 119.1(4) . .
C52 C62 C82 119.7(4) . .
C12 C62 C82 121.2(4) . .
C43 C33 C23 122.5(5) . .
C43 C33 H33 118.8 . .
C23 C33 H33 118.8 . .
C33 C43 C53 119.4(5) . .
C33 C43 H43 120.3 . .
C53 C43 H43 120.3 . .
C13 C63 C53 118.6(5) . .
C13 C63 C83 121.1(4) . .
C53 C63 C83 120.3(5) . .
C42 C32 C22 122.0(5) . .
C42 C32 H32 119.0 . .
C22 C32 H32 119.0 . .
C21 C11 H11A 109.5 . .
C21 C11 H11B 109.5 . .
H11A C11 H11B 109.5 . .
C21 C11 H11C 109.5 . .
H11A C11 H11C 109.5 . .
H11B C11 H11C 109.5 . .
C52 C42 C32 119.8(5) . .
C52 C42 H42 120.1 . .
C32 C42 H42 120.1 . .
C34 C44 C54 121.2(5) . .
C34 C44 H44 119.4 . .
C54 C44 H44 119.4 . .
C22 C72 H72A 109.5 . .
C22 C72 H72B 109.5 . .
H72A C72 H72B 109.5 . .
C22 C72 H72C 109.5 . .
H72A C72 H72C 109.5 . .
H72B C72 H72C 109.5 . .
C62 C82 H82A 109.5 . .
C62 C82 H82B 109.5 . .
H82A C82 H82B 109.5 . .
C62 C82 H82C 109.5 . .
H82A C82 H82C 109.5 . .
H82B C82 H82C 109.5 . .
C64 C74 C84 119.7(5) . .
C64 C74 H74 120.1 . .
C84 C74 H74 120.1 . .
C43 C53 C63 121.1(5) . .
C43 C53 H53 119.5 . .
C63 C53 H53 119.5 . .
C42 C52 C62 121.2(5) . .
C42 C52 H52 119.4 . .
C62 C52 H52 119.4 . .
C74 C64 C54 121.0(5) . .
C74 C64 H64 119.5 . .
C54 C64 H64 119.5 . .
C41 C51 H51A 109.5 . .
C41 C51 H51B 109.5 . .
H51A C51 H51B 109.5 . .
C41 C51 H51C 109.5 . .
H51A C51 H51C 109.5 . .
H51B C51 H51C 109.5 . .
C23 C73 H73A 109.5 . .
C23 C73 H73B 109.5 . .
H73A C73 H73B 109.5 . .
C23 C73 H73C 109.5 . .
H73A C73 H73C 109.5 . .
H73B C73 H73C 109.5 . .
C31 C61 H61A 109.5 . .
C31 C61 H61B 109.5 . .
H61A C61 H61B 109.5 . .
C31 C61 H61C 109.5 . .
H61A C61 H61C 109.5 . .
H61B C61 H61C 109.5 . .
C64 C54 C44 118.9(5) . .
C64 C54 H54 120.5 . .
C44 C54 H54 120.5 . .
C63 C83 H83A 109.5 . .
C63 C83 H83B 109.5 . .
H83A C83 H83B 109.5 . .
C63 C83 H83C 109.5 . .
H83A C83 H83C 109.5 . .
H83B C83 H83C 109.5 . .

loop_
_geom_bond_atom_site_label_1
_geom_bond_atom_site_label_2
_geom_bond_distance
_geom_bond_site_symmetry_2
Fe1 C14 1.989(4) .
Fe1 N21 1.997(3) .
Fe1 N11 2.000(3) .
Fe1 C14 2.175(4) 2_666
Fe1 C24 2.254(4) 2_666
Fe1 Fe1 2.9592(12) 2_666
N21 C41 1.337(5) .
N21 C13 1.445(5) .
N11 C21 1.330(5) .
N11 C12 1.440(5) .
C21 C31 1.419(6) .
C21 C11 1.513(6) .
C13 C63 1.387(6) .
C13 C23 1.399(6) .
C14 C24 1.228(5) .
C14 Fe1 2.175(4) 2_666
C34 C44 1.372(6) .
C34 C84 1.385(6) .
C34 C24 1.446(6) .
C24 Fe1 2.254(4) 2_666
C12 C22 1.395(6) .
C12 C62 1.397(6) .
C41 C31 1.404(6) .
C41 C51 1.523(6) .
C23 C33 1.389(6) .
C23 C73 1.495(7) .
C22 C32 1.409(7) .
C22 C72 1.503(7) .
C84 C74 1.381(6) .
C84 H84 0.9500 .
C31 C61 1.528(6) .
C62 C52 1.390(6) .
C62 C82 1.502(6) .
C33 C43 1.357(8) .
C33 H33 0.9500 .
C43 C53 1.370(8) .
C43 H43 0.9500 .
C63 C53 1.389(7) .
C63 C83 1.502(7) .
C32 C42 1.360(8) .
C32 H32 0.9500 .
C11 H11A 0.9800 .
C11 H11B 0.9800 .
C11 H11C 0.9800 .
C42 C52 1.358(7) .
C42 H42 0.9500 .
C44 C54 1.397(7) .
C44 H44 0.9500 .
C72 H72A 0.9800 .
C72 H72B 0.9800 .
C72 H72C 0.9800 .
C82 H82A 0.9800 .
C82 H82B 0.9800 .
C82 H82C 0.9800 .
C74 C64 1.360(8) .
C74 H74 0.9500 .
C53 H53 0.9500 .
C52 H52 0.9500 .
C64 C54 1.366(8) .
C64 H64 0.9500 .
C51 H51A 0.9800 .
C51 H51B 0.9800 .
C51 H51C 0.9800 .
C73 H73A 0.9800 .
C73 H73B 0.9800 .
C73 H73C 0.9800 .
C61 H61A 0.9800 .
C61 H61B 0.9800 .
C61 H61C 0.9800 .
C54 H54 0.9500 .
C83 H83A 0.9800 .
C83 H83B 0.9800 .
C83 H83C 0.9800 .

loop_
_geom_torsion_atom_site_label_1
_geom_torsion_atom_site_label_2
_geom_torsion_atom_site_label_3
_geom_torsion_atom_site_label_4
_geom_torsion
_geom_torsion_site_symmetry_1
_geom_torsion_site_symmetry_4
C12 N11 C21 C31 -169.1(4) . .
Fe1 N11 C21 C31 10.4(6) . .
C12 N11 C21 C11 10.2(6) . .
Fe1 N11 C21 C11 -170.4(3) . .
C41 N21 C13 C63 -90.5(5) . .
Fe1 N21 C13 C63 90.2(4) . .
C41 N21 C13 C23 89.3(5) . .
Fe1 N21 C13 C23 -90.0(4) . .
Fe1 C14 C24 C34 143.9(12) . .
Fe1 C14 C24 C34 167.1(14) 2_666 .
Fe1 C14 C24 Fe1 -23.2(15) . 2_666
C44 C34 C24 C14 155.5(13) . .
C84 C34 C24 C14 -26.3(16) . .
C44 C34 C24 Fe1 -39.7(6) . 2_666
C84 C34 C24 Fe1 138.5(4) . 2_666
C21 N11 C12 C22 -96.8(5) . .
Fe1 N11 C12 C22 83.7(4) . .
C21 N11 C12 C62 84.3(5) . .
Fe1 N11 C12 C62 -95.2(4) . .
C13 N21 C41 C31 170.4(4) . .
Fe1 N21 C41 C31 -10.3(6) . .
C13 N21 C41 C51 -8.0(6) . .
Fe1 N21 C41 C51 171.3(4) . .
C63 C13 C23 C33 1.3(7) . .
N21 C13 C23 C33 -178.5(4) . .
C63 C13 C23 C73 -178.6(5) . .
N21 C13 C23 C73 1.7(7) . .
C62 C12 C22 C32 -1.6(6) . .
N11 C12 C22 C32 179.5(4) . .
C62 C12 C22 C72 178.9(4) . .
N11 C12 C22 C72 0.0(6) . .
C44 C34 C84 C74 0.5(7) . .
C24 C34 C84 C74 -177.8(4) . .
N21 C41 C31 C21 -20.4(7) . .
C51 C41 C31 C21 158.0(5) . .
N21 C41 C31 C61 164.2(5) . .
C51 C41 C31 C61 -17.4(7) . .
N11 C21 C31 C41 20.4(7) . .
C11 C21 C31 C41 -158.9(4) . .
N11 C21 C31 C61 -164.2(4) . .
C11 C21 C31 C61 16.5(6) . .
C22 C12 C62 C52 0.1(7) . .
N11 C12 C62 C52 179.1(4) . .
C22 C12 C62 C82 -178.9(4) . .
N11 C12 C62 C82 0.0(6) . .
C13 C23 C33 C43 -0.1(7) . .
C73 C23 C33 C43 179.8(5) . .
C23 C33 C43 C53 -1.1(8) . .
C23 C13 C63 C53 -1.3(7) . .
N21 C13 C63 C53 178.4(4) . .
C23 C13 C63 C83 179.2(5) . .
N21 C13 C63 C83 -1.1(7) . .
C12 C22 C32 C42 1.4(7) . .
C72 C22 C32 C42 -179.1(5) . .
C22 C32 C42 C52 0.3(8) . .
C84 C34 C44 C54 -1.4(7) . .
C24 C34 C44 C54 176.9(5) . .
C34 C84 C74 C64 0.7(7) . .
C33 C43 C53 C63 1.0(9) . .
C13 C63 C53 C43 0.1(9) . .
C83 C63 C53 C43 179.7(6) . .
C32 C42 C52 C62 -1.8(8) . .
C12 C62 C52 C42 1.6(8) . .
C82 C62 C52 C42 -179.4(5) . .
C84 C74 C64 C54 -1.0(8) . .
C74 C64 C54 C44 0.2(8) . .
C34 C44 C54 C64 1.1(8) . .
